data_2228100
loop_
_publ_author_name
'Shen, Fwu Ming'
'Lush, Shie Fu'

_publ_section_title
;
 Poly[[\m~2~-1,2-bis(4-pyridyl)ethene-\k^2^<i>N</i>:<i>N</i>']-di-\m~3~-bromido-dicopper(I)]
;
_journal_coeditor_code XU5009
_journal_issue 9
_journal_name_full 'Acta Crystallographica Section E'
_journal_page_first m1071
_journal_paper_doi 10.1107/S1600536810030734
_journal_volume 66
_journal_year 2010
_chemical_formula_iupac '[Cu2 Br2 (C12 H10 N2)]'
_chemical_formula_moiety 'C6 H5 Br Cu N'
_chemical_formula_sum 'C6 H5 Br Cu N'
_chemical_formula_weight 234.56
_chemical_name_systematic
;
Poly[[\m~2~-1,2-bis(4-pyridyl)ethene-\k^2^<i>N</i>:<i>N</i>']-di-\m~3~-bromido-
dicopper(I)]
;
_space_group_IT_number 14
_symmetry_cell_setting monoclinic
_symmetry_space_group_name_Hall '-P 2ybc'
_symmetry_space_group_name_H-M 'P 1 21/c 1'
_atom_sites_solution_hydrogens geom
_atom_sites_solution_primary direct
_atom_sites_solution_secondary difmap
_cell_angle_alpha 90
_cell_angle_beta 95.149(2)
_cell_angle_gamma 90
_cell_formula_units_Z 4
_cell_length_a 3.9066(3)
_cell_length_b 15.1047(13)
_cell_length_c 11.1050(9)
_cell_measurement_reflns_used 2187
_cell_measurement_temperature 294
_cell_measurement_theta_max 25.00
_cell_measurement_theta_min 2.50
_cell_volume 652.64(9)
_computing_cell_refinement 'SCALEPACK (Otwinowski & Minor, 1997)'
_computing_data_collection 'COLLECT (Nonius, 2000)'
_computing_data_reduction 'DENZO and SCALEPACK (Otwinowski & Minor, 1997)'
_computing_molecular_graphics 'PLATON (Spek, 2009)'
_computing_publication_material 'PLATON (Spek, 2009)'
_computing_structure_refinement 'SHELXL97 (Sheldrick, 2008)'
_computing_structure_solution 'SHELXS97 (Sheldrick, 2008)'
_diffrn_ambient_temperature 294
_diffrn_detector_area_resol_mean 9
_diffrn_measured_fraction_theta_full 0.997
_diffrn_measured_fraction_theta_max 0.997
_diffrn_measurement_device_type 'Nonius KappaCCD'
_diffrn_measurement_method 'CCD rotation images, thick slices'
_diffrn_radiation_monochromator graphite
_diffrn_radiation_source 'fine-focus sealed tube'
_diffrn_radiation_type MoK\a
_diffrn_radiation_wavelength 0.71073
_diffrn_reflns_av_R_equivalents 0.0373
_diffrn_reflns_av_sigmaI/netI 0.0281
_diffrn_reflns_limit_h_max 4
_diffrn_reflns_limit_h_min -4
_diffrn_reflns_limit_k_max 17
_diffrn_reflns_limit_k_min -17
_diffrn_reflns_limit_l_max 13
_diffrn_reflns_limit_l_min -9
_diffrn_reflns_number 3454
_diffrn_reflns_theta_full 25.06
_diffrn_reflns_theta_max 25.06
_diffrn_reflns_theta_min 2.28
_exptl_absorpt_coefficient_mu 9.360
_exptl_absorpt_correction_T_max 0.938
_exptl_absorpt_correction_T_min 0.487
_exptl_absorpt_correction_type multi-scan
_exptl_absorpt_process_details '(SCALEPACK; Otwinowski & Minor, 1997)'
_exptl_crystal_colour orange
_exptl_crystal_density_diffrn 2.387
_exptl_crystal_density_method 'Not Measured'
_exptl_crystal_description columnar
_exptl_crystal_F_000 448
_exptl_crystal_size_max 0.40
_exptl_crystal_size_mid 0.10
_exptl_crystal_size_min 0.05
_refine_diff_density_max 0.610
_refine_diff_density_min -0.905
_refine_ls_extinction_method none
_refine_ls_goodness_of_fit_ref 1.297
_refine_ls_hydrogen_treatment constr
_refine_ls_matrix_type full
_refine_ls_number_parameters 82
_refine_ls_number_reflns 1162
_refine_ls_number_restraints 0
_refine_ls_restrained_S_all 1.297
_refine_ls_R_factor_all 0.0529
_refine_ls_R_factor_gt 0.0478
_refine_ls_shift/su_max 0.010
_refine_ls_shift/su_mean 0.002
_refine_ls_structure_factor_coef Fsqd
_refine_ls_weighting_details 'calc w=1/[\s^2^(Fo^2^)+(0.0220P)^2^+3.3443P] where P=(Fo^2^+2Fc^2^)/3'
_refine_ls_weighting_scheme calc
_refine_ls_wR_factor_gt 0.0941
_refine_ls_wR_factor_ref 0.0957
_reflns_number_gt 1083
_reflns_number_total 1162
_reflns_threshold_expression I>2\s(I)
_cod_data_source_file xu5009.cif
_cod_data_source_block I
_cod_original_sg_symbol_H-M 'P 21/c'
_cod_database_code 2228100
_cod_database_fobs_code 2228100

loop_
_symmetry_equiv_pos_site_id
_symmetry_equiv_pos_as_xyz
1 x,y,z
2 -x,1/2+y,1/2-z
3 -x,-y,-z
4 x,1/2-y,1/2+z

loop_
_atom_site_aniso_label
_atom_site_aniso_U_11
_atom_site_aniso_U_22
_atom_site_aniso_U_33
_atom_site_aniso_U_12
_atom_site_aniso_U_13
_atom_site_aniso_U_23
Br 0.0345(4) 0.0376(4) 0.0312(4) -0.0036(3) -0.0006(3) 0.0001(3)
Cu1 0.0589(6) 0.0302(5) 0.0520(6) -0.0054(4) 0.0000(4) 0.0062(4)
N1 0.041(3) 0.023(3) 0.039(3) -0.001(2) 0.005(3) 0.000(2)
C1 0.048(4) 0.029(4) 0.038(4) 0.002(3) -0.006(3) -0.002(3)
C2 0.049(4) 0.036(4) 0.035(4) 0.002(3) -0.006(3) 0.007(3)
C3 0.038(4) 0.023(3) 0.041(4) 0.003(3) 0.011(3) 0.006(3)
C4 0.050(4) 0.035(4) 0.035(4) -0.006(3) -0.001(3) -0.006(3)
C5 0.043(4) 0.029(3) 0.037(4) -0.004(3) -0.003(3) 0.001(3)
C6 0.043(4) 0.029(4) 0.036(4) 0.002(3) -0.001(3) 0.000(3)

loop_
_atom_site_type_symbol
_atom_site_label
_atom_site_fract_x
_atom_site_fract_y
_atom_site_fract_z
_atom_site_U_iso_or_equiv
_atom_site_thermal_displace_type
_atom_site_calc_flag
_atom_site_refinement_flags
_atom_site_occupancy
Br Br 0.19561(17) 0.49650(5) 0.33505(6) 0.0347(2) Uani . . 1.000
Cu Cu1 0.2671(3) 0.56165(6) 0.54908(9) 0.0473(3) Uani . . 1.000
N N1 0.3103(14) 0.6931(3) 0.5275(5) 0.0343(17) Uani . . 1.000
C C1 0.1767(19) 0.7337(4) 0.4255(6) 0.039(2) Uani . . 1.000
C C2 0.2046(19) 0.8230(5) 0.4055(7) 0.041(2) Uani . . 1.000
C C3 0.3818(18) 0.8766(4) 0.4912(6) 0.034(2) Uani . . 1.000
C C4 0.520(2) 0.8355(5) 0.5972(6) 0.040(2) Uani . . 1.000
C C5 0.4799(18) 0.7450(4) 0.6095(6) 0.037(2) Uani . . 1.000
C C6 0.4128(19) 0.9711(4) 0.4647(7) 0.036(2) Uani . . 1.000
H H1 0.05970 0.69940 0.36560 0.0470 Uiso calc R 1.000
H H2 0.10420 0.84770 0.33410 0.0490 Uiso calc R 1.000
H H4 0.63640 0.86840 0.65860 0.0480 Uiso calc R 1.000
H H5 0.57850 0.71860 0.67990 0.0440 Uiso calc R 1.000
H H6 0.30120 0.99200 0.39280 0.0440 Uiso calc R 1.000

loop_
_atom_type_symbol
_atom_type_description
_atom_type_scat_dispersion_real
_atom_type_scat_dispersion_imag
_atom_type_scat_source
N N 0.0061 0.0033 'International Tables Vol C Tables 4.2.6.8 and 6.1.1.4'
Cu Cu 0.3201 1.2651 'International Tables Vol C Tables 4.2.6.8 and 6.1.1.4'
Br Br -0.2901 2.4595 'International Tables Vol C Tables 4.2.6.8 and 6.1.1.4'
H H 0.0000 0.0000 'International Tables Vol C Tables 4.2.6.8 and 6.1.1.4'
C C 0.0033 0.0016 'International Tables Vol C Tables 4.2.6.8 and 6.1.1.4'

loop_
_geom_angle_atom_site_label_1
_geom_angle_atom_site_label_2
_geom_angle_atom_site_label_3
_geom_angle_site_symmetry_1
_geom_angle_site_symmetry_2
_geom_angle_site_symmetry_3
_geom_angle
_geom_angle_publ_flag
Cu1 Br Cu1 . . 3_566 71.21(4) ?
Cu1 Br Cu1 . . 3_666 69.15(4) ?
Cu1 Br Cu1 3_566 . 3_666 102.99(4) ?
Br Cu1 N1 . . . 105.79(16) y
Br Cu1 Br . . 3_566 108.79(4) y
Br Cu1 Br . . 3_666 110.86(4) y
Br Cu1 N1 3_566 . . 119.11(16) y
Br Cu1 N1 3_666 . . 109.30(16) y
Br Cu1 Br 3_566 . 3_666 102.99(4) y
Cu1 N1 C1 . . . 121.2(4) ?
Cu1 N1 C5 . . . 122.8(4) ?
C1 N1 C5 . . . 115.9(5) ?
N1 C1 C2 . . . 123.5(6) ?
C1 C2 C3 . . . 120.3(7) no
C2 C3 C4 . . . 116.8(6) no
C2 C3 C6 . . . 118.5(6) no
C4 C3 C6 . . . 124.8(6) no
C3 C4 C5 . . . 118.9(6) no
N1 C5 C4 . . . 124.6(6) ?
C3 C6 C6 . . 3_676 124.9(7) no
N1 C1 H1 . . . 118.00 no
C2 C1 H1 . . . 118.00 no
C1 C2 H2 . . . 120.00 no
C3 C2 H2 . . . 120.00 no
C3 C4 H4 . . . 121.00 no
C5 C4 H4 . . . 121.00 no
N1 C5 H5 . . . 118.00 no
C4 C5 H5 . . . 118.00 no
C3 C6 H6 . . . 118.00 no
C6 C6 H6 3_676 . . 118.00 no

loop_
_geom_bond_atom_site_label_1
_geom_bond_atom_site_label_2
_geom_bond_site_symmetry_1
_geom_bond_site_symmetry_2
_geom_bond_distance
_geom_bond_publ_flag
Br Cu1 . . 2.5645(12) yes
Br Cu1 . 3_566 2.4723(13) yes
Br Cu1 . 3_666 2.5195(13) yes
N1 Cu1 . . 2.009(5) yes
N1 C1 . . 1.351(8) ?
N1 C5 . . 1.332(8) ?
C1 C2 . . 1.373(10) no
C2 C3 . . 1.386(10) no
C3 C4 . . 1.396(10) no
C3 C6 . . 1.465(9) no
C4 C5 . . 1.384(10) no
C6 C6 . 3_676 1.321(10) no
C1 H1 . . 0.9300 no
C2 H2 . . 0.9300 no
C4 H4 . . 0.9300 no
C5 H5 . . 0.9300 no
C6 H6 . . 0.9300 no

loop_
_geom_contact_atom_site_label_1
_geom_contact_atom_site_label_2
_geom_contact_distance
_geom_contact_site_symmetry_1
_geom_contact_site_symmetry_2
_geom_contact_publ_flag
Br C1 3.724(6) . . no
Br H1 3.1300 . . no
Br H2 3.0900 . 2_545 no
Br H6 3.0500 . 2_545 no
C1 C5 3.551(10) . 1_455 no
C2 C3 3.527(10) . 1_455 no
C2 C4 3.570(11) . 1_455 no
C3 C2 3.527(10) . 1_655 no
C4 C2 3.570(11) . 1_655 no
C5 C1 3.551(10) . 1_655 no
C6 C6 3.498(10) . 3_576 no
C2 H5 3.0800 . 4_564 no
C4 H6 2.7000 . 3_676 no
C6 H4 2.7800 . 3_676 no
H1 Br 3.1300 . . no
H2 H6 2.3800 . . no
H2 Br 3.0900 . 2_555 no
H4 C6 2.7800 . 3_676 no
H4 H6 2.2000 . 3_676 no
H5 C2 3.0800 . 4_565 no
H6 H2 2.3800 . . no
H6 Br 3.0500 . 2_555 no
H6 C4 2.7000 . 3_676 no
H6 H4 2.2000 . 3_676 no

loop_
_geom_torsion_atom_site_label_1
_geom_torsion_atom_site_label_2
_geom_torsion_atom_site_label_3
_geom_torsion_atom_site_label_4
_geom_torsion_site_symmetry_1
_geom_torsion_site_symmetry_2
_geom_torsion_site_symmetry_3
_geom_torsion_site_symmetry_4
_geom_torsion
_geom_torsion_publ_flag
Cu1 Br Cu1 N1 3_566 . . . -129.06(17) no
Cu1 Br Cu1 N1 3_666 . . . 118.37(17) no
Cu1 Br Cu1 Br 3_566 . . 3_566 0.00(4) no
Cu1 Br Cu1 Br 3_666 . . 3_566 -112.57(5) no
Cu1 Br Cu1 Br 3_566 . . 3_666 112.57(5) no
Cu1 Br Cu1 Br 3_666 . . 3_666 0.00(4) no
Cu1 Br Cu1 N1 3_566 3_566 . . 121.22(19) no
Cu1 Br Cu1 Br 3_666 3_666 . . 0.00(4) no
Cu1 Br Cu1 N1 3_666 3_666 . . -116.22(17) no
Cu1 Br Cu1 Br 3_566 3_566 . . 0.00(5) no
Br Cu1 N1 C1 3_666 . . . 144.4(5) no
Br Cu1 N1 C5 3_666 . . . -33.2(6) no
Br Cu1 N1 C5 3_566 . . . 84.7(5) no
Br Cu1 N1 C1 . . . . 25.0(5) no
Br Cu1 N1 C5 . . . . -152.6(5) no
Br Cu1 N1 C1 3_566 . . . -97.7(5) no
Cu1 N1 C1 C2 . . . . -178.8(6) no
C5 N1 C1 C2 . . . . -1.0(10) no
Cu1 N1 C5 C4 . . . . 179.0(6) no
C1 N1 C5 C4 . . . . 1.2(10) no
N1 C1 C2 C3 . . . . 1.1(11) no
C1 C2 C3 C4 . . . . -1.3(11) no
C1 C2 C3 C6 . . . . 178.4(7) no
C2 C3 C4 C5 . . . . 1.4(10) no
C6 C3 C4 C5 . . . . -178.3(7) no
C2 C3 C6 C6 . . . 3_676 -176.7(7) no
C4 C3 C6 C6 . . . 3_676 3.0(12) no
C3 C4 C5 N1 . . . . -1.5(11) no
C3 C6 C6 C3 . . 3_676 3_676 -180.0(7) no
